data_9011345
loop_
_publ_author_name
'Schiferl, D.'
'Cromer, D. T.'
'Ryan, R. R.'
'Larson, A. C.'
'LeSar, R.'
'Mills, R. L.'

_publ_section_title
;
 Structure of N2 at 2.94 GPa and 300 K
 Sample: at T = 300 K and P = 2.94 GPa
;
_journal_name_full 'Acta Crystallographica, Section C'
_journal_page_first 1151
_journal_page_last 1153
_journal_paper_doi 10.1107/S0108270183007726
_journal_volume 39
_journal_year 1983
_chemical_compound_source Synthetic
_chemical_formula_sum N2
_chemical_name_mineral Nitrogen
_space_group_IT_number 194
_symmetry_space_group_name_Hall '-P 6c 2c'
_symmetry_space_group_name_H-M 'P 63/m m c'
_cell_angle_alpha 90
_cell_angle_beta 90
_cell_angle_gamma 120
_cell_length_a 3.595
_cell_length_b 3.595
_cell_length_c 5.845
_cell_formula_units_Z 4
_cell_volume 65.420
_database_code_amcsd 0009982
_diffrn_ambient_pressure 2.94e+06
_diffrn_ambient_temperature 300
_exptl_crystal_density_diffrn 2.844
_cod_original_formula_sum N.333
_cod_database_code 9011345

loop_
_space_group_symop_operation_xyz
x,y,z
-x,-x+y,1/2+z
x,x-y,1/2-z
-x+y,-x,1/2-z
x-y,x,1/2+z
-y,-x,z
y,x,-z
y,-x+y,-z
-y,x-y,z
x-y,-y,1/2+z
-x+y,y,1/2-z
x,y,1/2-z
-x,-y,1/2+z
x,x-y,z
-x,-x+y,-z
x-y,x,-z
-x+y,-x,z
y,x,1/2+z
-y,-x,1/2-z
-y,x-y,1/2-z
y,-x+y,1/2+z
-x+y,y,z
x-y,-y,-z
-x,-y,-z

loop_
_atom_site_label
_atom_site_fract_x
_atom_site_fract_y
_atom_site_fract_z
_atom_site_occupancy
_atom_site_U_iso_or_equiv
N 0.20960 0.54290 0.80530 0.33333 0.08232

loop_
_cod_related_entry_id
_cod_related_entry_database
_cod_related_entry_code
1 ChemSpider 922
2 AMCSD 0009982
